data_7026484
loop_
_publ_author_name
'Yurkerwich, Kevin'
'Coleman, Fergal'
'Parkin, Gerard'

_publ_section_title
;
 Bis(2-mercapto-1-R-imidazolyl)hydroborato complexes of aluminium,
 gallium, indium and thallium: compounds possessing gallium-gallium bonds
 and a trivalent thallium alkyl.
;
_journal_issue 30
_journal_name_full 'Dalton transactions (Cambridge, England : 2003)'
_journal_page_first 6939
_journal_page_last 6942
_journal_paper_doi 10.1039/c0dt00461h
_journal_volume 39
_journal_year 2010
_chemical_formula_sum 'C16 H24 B2 Ga2 I2 N8 S4'
_chemical_formula_weight 871.53
_chemical_name_systematic
;
?
;
_space_group_IT_number 12
_symmetry_cell_setting monoclinic
_symmetry_space_group_name_Hall '-C 2y'
_symmetry_space_group_name_H-M 'C 1 2/m 1'
_atom_sites_solution_hydrogens geom
_atom_sites_solution_primary direct
_atom_sites_solution_secondary difmap
_audit_creation_method SHELXL-97
_cell_angle_alpha 90.00
_cell_angle_beta 121.214(4)
_cell_angle_gamma 90.00
_cell_formula_units_Z 2
_cell_length_a 12.149(3)
_cell_length_b 11.964(3)
_cell_length_c 11.163(3)
_cell_measurement_reflns_used 2199
_cell_measurement_temperature 125(2)
_cell_measurement_theta_max 26.11
_cell_measurement_theta_min 2.60
_cell_volume 1387.7(6)
_computing_cell_refinement 'Bruker SMART'
_computing_data_collection 'Bruker SMART'
_computing_data_reduction 'Bruker SAINT'
_computing_molecular_graphics 'Bruker SHELXTL'
_computing_publication_material 'Bruker SHELXTL'
_computing_structure_refinement 'SHELXL-97 (Sheldrick, 2008)'
_computing_structure_solution 'SHELXS-97 (Sheldrick, 2008)'
_diffrn_ambient_temperature 125(2)
_diffrn_measured_fraction_theta_full 1.000
_diffrn_measured_fraction_theta_max 1.000
_diffrn_measurement_device_type 'CCD area detector'
_diffrn_measurement_method 'phi and omega scans'
_diffrn_radiation_monochromator graphite
_diffrn_radiation_source 'fine-focus sealed tube'
_diffrn_radiation_type MoK\a
_diffrn_radiation_wavelength 0.71073
_diffrn_reflns_av_R_equivalents 0.1086
_diffrn_reflns_av_sigmaI/netI 0.0832
_diffrn_reflns_limit_h_max 16
_diffrn_reflns_limit_h_min -16
_diffrn_reflns_limit_k_max 15
_diffrn_reflns_limit_k_min -15
_diffrn_reflns_limit_l_max 14
_diffrn_reflns_limit_l_min -14
_diffrn_reflns_number 9629
_diffrn_reflns_theta_full 28.28
_diffrn_reflns_theta_max 28.28
_diffrn_reflns_theta_min 2.13
_exptl_absorpt_coefficient_mu 4.491
_exptl_absorpt_correction_T_max 0.8066
_exptl_absorpt_correction_T_min 0.6623
_exptl_absorpt_correction_type empirical
_exptl_absorpt_process_details sadabs
_exptl_crystal_colour colorless
_exptl_crystal_density_diffrn 2.086
_exptl_crystal_density_method 'not measured'
_exptl_crystal_description block
_exptl_crystal_F_000 836
_exptl_crystal_size_max 0.10
_exptl_crystal_size_mid 0.05
_exptl_crystal_size_min 0.05
_refine_diff_density_max 0.992
_refine_diff_density_min -1.100
_refine_diff_density_rms 0.198
_refine_ls_extinction_method none
_refine_ls_goodness_of_fit_ref 1.016
_refine_ls_hydrogen_treatment mixed
_refine_ls_matrix_type full
_refine_ls_number_parameters 86
_refine_ls_number_reflns 1805
_refine_ls_number_restraints 2
_refine_ls_restrained_S_all 1.015
_refine_ls_R_factor_all 0.0869
_refine_ls_R_factor_gt 0.0428
_refine_ls_shift/su_max 0.000
_refine_ls_shift/su_mean 0.000
_refine_ls_structure_factor_coef Fsqd
_refine_ls_weighting_details 'calc w=1/[\s^2^(Fo^2^)+(0.0420P)^2^+0.0000P] where P=(Fo^2^+2Fc^2^)/3'
_refine_ls_weighting_scheme calc
_refine_ls_wR_factor_gt 0.0845
_refine_ls_wR_factor_ref 0.0987
_reflns_number_gt 1205
_reflns_number_total 1805
_reflns_threshold_expression >2sigma(I)
_cod_data_source_file c0dt00461h.txt
_cod_data_source_block ky129s10
_cod_depositor_comments
;
The following automatic conversions were performed:

'_symmetry_cell_setting' value 'Monoclinic' changed to 'monoclinic'
according to /home/saulius/struct/CIF-dictionaries/cif_core.dic
dictionary named 'cif_core.dic' version 2.4.2 from 2011-04-26.

Automatic conversion script
Id: cif_fix_values 1891 2012-01-12 08:04:46Z andrius 
;
_cod_original_cell_volume 1387.7(7)
_cod_original_sg_symbol_H-M C2/m
_cod_database_code 7026484

loop_
_symmetry_equiv_pos_as_xyz
'x, y, z'
'-x, y, -z'
'x+1/2, y+1/2, z'
'-x+1/2, y+1/2, -z'
'-x, -y, -z'
'x, -y, z'
'-x+1/2, -y+1/2, -z'
'x+1/2, -y+1/2, z'

loop_
_atom_site_label
_atom_site_type_symbol
_atom_site_fract_x
_atom_site_fract_y
_atom_site_fract_z
_atom_site_U_iso_or_equiv
_atom_site_adp_type
_atom_site_occupancy
_atom_site_symmetry_multiplicity
_atom_site_calc_flag
_atom_site_refinement_flags
Ga Ga 0.88500(9) 0.5000 0.45055(10) 0.0160(2) Uani 1 2 d S
I I 0.81076(6) 0.5000 0.63033(6) 0.02223(18) Uani 1 2 d S
S S 0.78071(15) 0.34134(13) 0.32196(16) 0.0191(3) Uani 1 1 d .
B B 0.7203(10) 0.5000 0.0406(10) 0.020(2) Uani 1 2 d SD
H1 H 0.686(8) 0.5000 -0.072(3) 0.024 Uiso 1 2 d SD
H2 H 0.645(6) 0.5000 0.067(9) 0.024 Uiso 1 2 d SD
N1 N 0.8113(5) 0.3940(4) 0.0986(5) 0.0200(11) Uani 1 1 d .
C1 C 0.8418(6) 0.3316(5) 0.2117(6) 0.0169(13) Uani 1 1 d .
N2 N 0.9224(5) 0.2506(4) 0.2214(5) 0.0180(11) Uani 1 1 d .
C2 C 0.8748(6) 0.3507(5) 0.0370(6) 0.0214(14) Uani 1 1 d .
H2A H 0.8710 0.3785 -0.0447 0.026 Uiso 1 1 calc R
C3 C 0.9433(6) 0.2617(5) 0.1130(6) 0.0211(14) Uani 1 1 d .
H3A H 0.9963 0.2153 0.0947 0.025 Uiso 1 1 calc R
C4 C 0.9828(6) 0.1651(5) 0.3315(6) 0.0199(13) Uani 1 1 d .
H4A H 0.9528 0.1739 0.3973 0.030 Uiso 1 1 calc R
H4B H 1.0765 0.1737 0.3818 0.030 Uiso 1 1 calc R
H4C H 0.9592 0.0906 0.2889 0.030 Uiso 1 1 calc R

loop_
_atom_site_aniso_label
_atom_site_aniso_U_11
_atom_site_aniso_U_22
_atom_site_aniso_U_33
_atom_site_aniso_U_23
_atom_site_aniso_U_13
_atom_site_aniso_U_12
Ga 0.0134(5) 0.0175(5) 0.0172(5) 0.000 0.0080(4) 0.000
I 0.0251(4) 0.0255(3) 0.0215(3) 0.000 0.0159(3) 0.000
S 0.0192(8) 0.0195(8) 0.0221(8) -0.0021(7) 0.0132(7) -0.0025(6)
B 0.020(5) 0.024(5) 0.015(5) 0.000 0.008(4) 0.000
N1 0.019(3) 0.019(3) 0.017(3) -0.005(2) 0.006(2) -0.003(2)
C1 0.015(3) 0.014(3) 0.018(3) -0.002(2) 0.006(3) -0.006(2)
N2 0.021(3) 0.019(3) 0.013(3) -0.002(2) 0.008(2) -0.004(2)
C2 0.026(4) 0.025(4) 0.019(3) -0.002(3) 0.016(3) -0.003(3)
C3 0.025(3) 0.021(3) 0.020(3) -0.006(3) 0.013(3) -0.005(3)
C4 0.019(3) 0.023(3) 0.019(3) 0.006(3) 0.011(3) 0.004(3)

loop_
_atom_type_symbol
_atom_type_description
_atom_type_scat_dispersion_real
_atom_type_scat_dispersion_imag
_atom_type_scat_source
C C 0.0033 0.0016 'International Tables Vol C Tables 4.2.6.8 and 6.1.1.4'
H H 0.0000 0.0000 'International Tables Vol C Tables 4.2.6.8 and 6.1.1.4'
B B 0.0013 0.0007 'International Tables Vol C Tables 4.2.6.8 and 6.1.1.4'
N N 0.0061 0.0033 'International Tables Vol C Tables 4.2.6.8 and 6.1.1.4'
S S 0.1246 0.1234 'International Tables Vol C Tables 4.2.6.8 and 6.1.1.4'
Ga Ga 0.2307 1.6083 'International Tables Vol C Tables 4.2.6.8 and 6.1.1.4'
I I -0.4742 1.8119 'International Tables Vol C Tables 4.2.6.8 and 6.1.1.4'

loop_
_geom_angle_atom_site_label_1
_geom_angle_atom_site_label_2
_geom_angle_atom_site_label_3
_geom_angle
_geom_angle_site_symmetry_1
_geom_angle_site_symmetry_3
S Ga S 109.79(9) . 6_565
S Ga Ga 114.48(5) . 5_766
S Ga Ga 114.48(5) 6_565 5_766
S Ga I 100.45(5) . .
S Ga I 100.45(5) 6_565 .
Ga Ga I 115.51(6) 5_766 .
C1 S Ga 101.3(2) . .
H2 B H1 116(7) . .
H2 B N1 113(2) . .
H1 B N1 104(3) . .
H2 B N1 113(2) . 6_565
H1 B N1 104(3) . 6_565
N1 B N1 106.4(7) . 6_565
C1 N1 C2 107.9(5) . .
C1 N1 B 128.6(6) . .
C2 N1 B 123.5(6) . .
N2 C1 N1 108.2(5) . .
N2 C1 S 123.6(4) . .
N1 C1 S 128.1(5) . .
C1 N2 C3 108.8(5) . .
C1 N2 C4 126.7(5) . .
C3 N2 C4 124.5(5) . .
C3 C2 N1 107.9(5) . .
C2 C3 N2 107.3(5) . .

loop_
_geom_bond_atom_site_label_1
_geom_bond_atom_site_label_2
_geom_bond_distance
_geom_bond_site_symmetry_2
Ga S 2.3204(17) .
Ga S 2.3204(17) 6_565
Ga Ga 2.4144(19) 5_766
Ga I 2.5917(12) .
S C1 1.740(6) .
B H2 1.10(2) .
B H1 1.10(2) .
B N1 1.583(8) .
B N1 1.583(8) 6_565
N1 C1 1.343(7) .
N1 C2 1.374(7) .
C1 N2 1.341(8) .
N2 C3 1.365(7) .
N2 C4 1.471(7) .
C2 C3 1.347(9) .
